data_2013257
loop_
_publ_author_name
'Trombe, Jean-Christian'
'Rozier, Patrick'
'Galy, Jean'

_publ_section_title
;
 A new aquahydroxidocopper(II) oxovanadium(IV) vanadate,
 Cu(H~2~O)(OH)VO(VO~4~)
;
_journal_issue 6
_journal_name_full 'Acta Crystallographica Section C'
_journal_page_first i50
_journal_page_last i52
_journal_paper_doi 10.1107/S0108270103008047
_journal_volume 59
_journal_year 2003
_chemical_formula_iupac 'Cu (H2 O)(O H) V O (V O4)'
_chemical_formula_moiety 'Cu1 H3 O7 V2'
_chemical_formula_sum 'Cu H3 O7 V2'
_chemical_formula_weight 280.45
_chemical_name_systematic
;
 aqua hydroxyl copper(II) oxo-vanadium(IV) vanadate
;
_space_group_IT_number 2
_symmetry_cell_setting triclinic
_symmetry_space_group_name_Hall '-P 1'
_symmetry_space_group_name_H-M 'P -1'
_atom_sites_solution_hydrogens geom
_atom_sites_solution_primary direct
_atom_sites_solution_secondary difmap
_audit_creation_method SHELXL-97
_cell_angle_alpha 99.902(14)
_cell_angle_beta 101.139(14)
_cell_angle_gamma 101.495(13)
_cell_formula_units_Z 2
_cell_length_a 5.1290(7)
_cell_length_b 5.3070(10)
_cell_length_c 10.3590(14)
_cell_measurement_reflns_used 914
_cell_measurement_temperature 293(2)
_cell_measurement_theta_max 29.44
_cell_measurement_theta_min 6.17
_cell_volume 264.53(8)
_computing_cell_refinement 'DENZO-SMN (Otwinowski & Minor, 1997)'
_computing_data_collection 'COLLECT (Nonius 1998)'
_computing_data_reduction DENZO-SMN
_computing_molecular_graphics 'ORTEPIII (Burnett & Johnson, 1966)'
_computing_publication_material SHELXL97
_computing_structure_refinement 'SHELXL97 (Sheldrick, 1997)'
_computing_structure_solution 'SIR92 (Altomare et al., 1994)'
_diffrn_ambient_temperature 293(2)
_diffrn_measured_fraction_theta_full 0.982
_diffrn_measured_fraction_theta_max 0.982
_diffrn_measurement_device_type 'Enraf-Nonius KappaCCD area-detector'
_diffrn_measurement_method '\f and \w'
_diffrn_radiation_monochromator graphite
_diffrn_radiation_source 'fine-focus sealed tube'
_diffrn_radiation_type MoK\a
_diffrn_radiation_wavelength 0.71073
_diffrn_reflns_av_R_equivalents 0.0485
_diffrn_reflns_av_sigmaI/netI 0.0422
_diffrn_reflns_limit_h_max 6
_diffrn_reflns_limit_h_min -6
_diffrn_reflns_limit_k_max 6
_diffrn_reflns_limit_k_min -6
_diffrn_reflns_limit_l_max 12
_diffrn_reflns_limit_l_min -12
_diffrn_reflns_number 1972
_diffrn_reflns_theta_full 25.00
_diffrn_reflns_theta_max 25.00
_diffrn_reflns_theta_min 6.17
_diffrn_standards_decay_% 0
_diffrn_standards_number 0
_exptl_absorpt_coefficient_mu 7.416
_exptl_absorpt_correction_T_max 0.690
_exptl_absorpt_correction_T_min 0.490
_exptl_absorpt_correction_type multi-scan
_exptl_absorpt_process_details
;
Sortav, Blessing, 1995
;
_exptl_crystal_colour blue-black
_exptl_crystal_density_diffrn 3.521
_exptl_crystal_density_meas ?
_exptl_crystal_density_method 'not measured'
_exptl_crystal_description parallelepiped
_exptl_crystal_F_000 268
_exptl_crystal_size_max 0.15
_exptl_crystal_size_mid 0.08
_exptl_crystal_size_min 0.05
_refine_diff_density_max 0.979
_refine_diff_density_min -0.766
_refine_ls_extinction_coef 0.012(3)
_refine_ls_extinction_expression Fc^*^=kFc[1+0.001xFc^2^\l^3^/sin(2\q)]^-1/4^
_refine_ls_extinction_method SHELXL97
_refine_ls_goodness_of_fit_ref 1.122
_refine_ls_hydrogen_treatment constr
_refine_ls_matrix_type full
_refine_ls_number_parameters 95
_refine_ls_number_reflns 914
_refine_ls_number_restraints 0
_refine_ls_restrained_S_all 1.122
_refine_ls_R_factor_all 0.0361
_refine_ls_R_factor_gt 0.0322
_refine_ls_shift/su_max 0.000
_refine_ls_shift/su_mean 0.000
_refine_ls_structure_factor_coef Fsqd
_refine_ls_weighting_details 'calc w = 1/[\s^2^(Fo^2^)+(0.0373P)^2^+1.2774P] where P = (Fo^2^+2Fc^2^)/3'
_refine_ls_weighting_scheme calc
_refine_ls_wR_factor_gt 0.0865
_refine_ls_wR_factor_ref 0.0886
_reflns_number_gt 819
_reflns_number_total 914
_reflns_threshold_expression I>2\s(I)
_cod_data_source_file fa1011.cif
_cod_data_source_block I
_cod_depositor_comments
;
The following automatic conversions were performed:

'_exptl_crystal_density_meas' value 'not measured' was changed to '?'
- the value is perceived as not measured.

Automatic conversion script
Id: cif_fix_values 3008 2015-01-20 13:52:24Z robertas 
;
_cod_original_formula_sum 'Cu1 H3 O7 V2'
_cod_database_code 2013257
_cod_database_fobs_code 2013257

loop_
_symmetry_equiv_pos_as_xyz
'x, y, z'
'-x, -y, -z'

loop_
_atom_site_label
_atom_site_fract_x
_atom_site_fract_y
_atom_site_fract_z
_atom_site_U_iso_or_equiv
_atom_site_adp_type
_atom_site_calc_flag
_atom_site_refinement_flags
_atom_site_occupancy
_atom_site_disorder_assembly
_atom_site_disorder_group
_atom_site_type_symbol
Cu1 0.5000 0.5000 0.0000 0.0171(3) Uani d S 1 . . Cu
Cu2 1.0000 0.5000 0.5000 0.0112(3) Uani d S 1 . . Cu
V1 0.35925(17) 0.33092(16) 0.28053(8) 0.0097(3) Uani d . 1 . . V
V2 0.82209(17) 0.92354(16) 0.33112(8) 0.0097(3) Uani d . 1 . . V
O1 0.2810(8) 0.3489(8) 0.1168(4) 0.0189(9) Uani d . 1 . . O
O2 0.5000(8) 0.0682(8) 0.2915(4) 0.0173(8) Uani d . 1 . . O
O3 0.5815(8) 0.6165(7) 0.3739(4) 0.0149(8) Uani d . 1 . . O
O4 0.0589(8) 0.2818(7) 0.3413(4) 0.0127(8) Uani d . 1 . . O
O5 0.8394(9) 0.7799(8) 0.1833(4) 0.0203(9) Uani d . 1 . . O
O6 1.1342(7) 0.8373(7) 0.4541(4) 0.0114(8) Uani d . 1 . . O
H6 1.2927 0.8542 0.4126 0.016 Uiso d R 1 . . H
O7 0.2872(9) 0.7689(8) -0.0090(4) 0.0218(9) Uani d . 1 . . O
H7a 0.1252 0.7420 -0.0650 0.030 Uiso d R 1 . . H
H7b 0.3161 0.8945 0.0630 0.030 Uiso d R 1 . . H

loop_
_atom_site_aniso_label
_atom_site_aniso_U_11
_atom_site_aniso_U_22
_atom_site_aniso_U_33
_atom_site_aniso_U_12
_atom_site_aniso_U_13
_atom_site_aniso_U_23
Cu1 0.0196(5) 0.0194(5) 0.0163(5) 0.0053(4) 0.0106(4) 0.0064(4)
Cu2 0.0150(5) 0.0084(5) 0.0119(5) 0.0024(3) 0.0081(4) 0.0016(3)
V1 0.0096(5) 0.0099(5) 0.0110(5) 0.0021(3) 0.0064(3) 0.0016(3)
V2 0.0098(5) 0.0078(5) 0.0125(5) 0.0015(3) 0.0056(3) 0.0025(3)
O1 0.018(2) 0.028(2) 0.0121(19) 0.0016(17) 0.0073(16) 0.0075(16)
O2 0.0163(19) 0.0128(18) 0.024(2) 0.0033(15) 0.0084(16) 0.0040(15)
O3 0.0151(19) 0.0150(19) 0.0151(19) -0.0006(15) 0.0073(15) 0.0054(15)
O4 0.0152(19) 0.0118(17) 0.0128(18) 0.0030(15) 0.0077(15) 0.0029(14)
O5 0.025(2) 0.020(2) 0.016(2) 0.0036(17) 0.0107(17) 0.0009(16)
O6 0.0120(18) 0.0100(17) 0.0150(18) 0.0026(14) 0.0084(15) 0.0045(14)
O7 0.023(2) 0.017(2) 0.024(2) 0.0062(17) 0.0059(17) 0.0015(16)

loop_
_atom_type_symbol
_atom_type_description
_atom_type_scat_dispersion_real
_atom_type_scat_dispersion_imag
_atom_type_scat_source
H H 0.0000 0.0000 'International Tables Vol C Tables 4.2.6.8 and 6.1.1.4'
Cu Cu 0.3201 1.2651 'International Tables Vol C Tables 4.2.6.8 and 6.1.1.4'
O O 0.0106 0.0060 'International Tables Vol C Tables 4.2.6.8 and 6.1.1.4'
V V 0.3005 0.5294 'International Tables Vol C Tables 4.2.6.8 and 6.1.1.4'

loop_
_geom_angle_atom_site_label_1
_geom_angle_atom_site_label_2
_geom_angle_atom_site_label_3
_geom_angle_site_symmetry_1
_geom_angle_site_symmetry_3
_geom_angle
_geom_angle_publ_flag
O7 Cu1 O7 . 2_665 180.0 ?
O7 Cu1 O1 . 2_665 90.59(17) yes
O7 Cu1 O1 2_665 2_665 89.41(17) yes
O7 Cu1 O1 . . 89.41(17) ?
O7 Cu1 O1 2_665 . 90.59(17) ?
O1 Cu1 O1 2_665 . 180.0 ?
O7 Cu1 O5 . . 91.72(16) yes
O7 Cu1 O5 2_665 . 88.28(16) yes
O1 Cu1 O5 2_665 . 86.52(15) yes
O1 Cu1 O5 . . 93.48(15) yes
O7 Cu1 O5 . 2_665 88.28(16) ?
O7 Cu1 O5 2_665 2_665 91.72(16) ?
O1 Cu1 O5 2_665 2_665 93.48(15) ?
O1 Cu1 O5 . 2_665 86.52(15) ?
O5 Cu1 O5 . 2_665 180.0 ?
O4 Cu2 O4 1_655 2_666 180.0000(10) ?
O4 Cu2 O6 1_655 . 95.63(15) yes
O4 Cu2 O6 2_666 . 84.37(15) yes
O4 Cu2 O6 1_655 2_766 84.37(15) ?
O4 Cu2 O6 2_666 2_766 95.63(15) ?
O6 Cu2 O6 . 2_766 179.999(2) ?
O4 Cu2 O3 1_655 2_766 84.89(14) yes
O4 Cu2 O3 2_666 2_766 95.11(14) yes
O6 Cu2 O3 . 2_766 105.92(13) yes
O6 Cu2 O3 2_766 2_766 74.08(13) yes
O4 Cu2 O3 1_655 . 95.11(14) ?
O4 Cu2 O3 2_666 . 84.89(14) ?
O6 Cu2 O3 . . 74.08(13) ?
O6 Cu2 O3 2_766 . 105.92(13) ?
O3 Cu2 O3 2_766 . 180.00(15) ?
O1 V1 O2 . . 108.3(2) yes
O1 V1 O3 . . 109.85(19) yes
O2 V1 O3 . . 110.95(19) yes
O1 V1 O4 . . 109.78(18) yes
O2 V1 O4 . . 108.75(18) yes
O3 V1 O4 . . 109.19(18) yes
O5 V2 O2 . 1_565 102.8(2) yes
O5 V2 O3 . . 97.96(18) yes
O2 V2 O3 1_565 . 88.13(16) yes
O5 V2 O4 . 1_665 98.45(18) yes
O2 V2 O4 1_565 1_665 88.55(16) yes
O3 V2 O4 . 1_665 163.58(15) yes
O5 V2 O6 . . 102.55(19) yes
O2 V2 O6 1_565 . 154.52(16) yes
O3 V2 O6 . . 85.76(15) yes
O4 V2 O6 1_665 . 90.38(15) yes
O5 V2 O6 . 2_776 171.22(17) yes
O2 V2 O6 1_565 2_776 82.41(15) yes
O3 V2 O6 . 2_776 89.21(14) yes
O4 V2 O6 1_665 2_776 74.42(13) yes
O6 V2 O6 . 2_776 72.80(15) yes
V1 O1 Cu1 . . 132.6(2) ?
V1 O2 V2 . 1_545 150.3(2) ?
V1 O3 V2 . . 134.8(2) ?
V1 O3 Cu2 . . 108.03(18) ?
V2 O3 Cu2 . . 90.26(14) ?
V1 O4 Cu2 . 1_455 125.8(2) ?
V1 O4 V2 . 1_445 123.7(2) ?
Cu2 O4 V2 1_455 1_445 103.27(15) ?
V2 O5 Cu1 . . 131.5(2) ?
Cu2 O6 V2 . . 108.90(17) ?
Cu2 O6 V2 . 2_776 93.28(14) ?
V2 O6 V2 . 2_776 107.20(15) ?
Cu2 O6 H6 . . 117.5 ?
V2 O6 H6 . . 108.6 ?
V2 O6 H6 2_776 . 120.1 ?
Cu1 O7 H7a . . 123.6 ?
Cu1 O7 H7b . . 118.1 ?
H7a O7 H7b . . 113.9 ?

loop_
_geom_bond_atom_site_label_1
_geom_bond_atom_site_label_2
_geom_bond_site_symmetry_2
_geom_bond_distance
_geom_bond_publ_flag
Cu1 O7 . 1.965(4) yes
Cu1 O7 2_665 1.966(4) ?
Cu1 O1 2_665 1.967(4) yes
Cu1 O1 . 1.967(4) ?
Cu1 O5 . 2.359(4) yes
Cu1 O5 2_665 2.359(4) ?
Cu2 O4 1_655 1.953(3) yes
Cu2 O4 2_666 1.953(3) yes
Cu2 O6 . 1.958(3) yes
Cu2 O6 2_766 1.958(3) ?
Cu2 O3 2_766 2.534(4) yes
Cu2 O3 . 2.534(4) ?
V1 O1 . 1.690(4) yes
V1 O2 . 1.704(4) yes
V1 O3 . 1.707(4) yes
V1 O4 . 1.763(4) yes
V2 O5 . 1.617(4) yes
V2 O2 1_565 1.959(4) yes
V2 O3 . 2.008(4) yes
V2 O4 1_665 2.016(4) yes
V2 O6 . 2.025(4) yes
V2 O6 2_776 2.309(4) yes
O6 H6 . 0.9866 ?
O7 H7a . 0.8866 ?
O7 H7b . 0.8767 ?

loop_
_geom_hbond_atom_site_label_D
_geom_hbond_atom_site_label_H
_geom_hbond_atom_site_label_A
_geom_hbond_site_symmetry_A
_geom_hbond_distance_DH
_geom_hbond_distance_HA
_geom_hbond_distance_DA
_geom_hbond_angle_DHA
_geom_hbond_publ_flag
O6 H6 O2 1_665 0.99 2.13 2.979(5) 143.7 yes
O6 H6 O3 1_655 0.99 2.18 2.967(5) 135.8 yes
O7 H7a O1 2_565 0.89 1.98 2.812(6) 154.7 yes
O7 H7b O2 1_565 0.88 2.32 3.114(6) 150.6 yes
O7 H7b O1 1_565 0.88 2.43 3.138(6) 138.1 yes
